data_2019292
loop_
_publ_author_name
'Higuchi, Takeshi'
'Uchida, Ayana'
'Hashimoto, Masato'

_publ_section_title
;
 Calcium and strontium salts of
 (glycinato-\k^2^<i>N</i>,<i>O</i>)oxidobis(peroxido-\k^2^<i>O</i>,<i>O</i>')vanadate(V)
 tetrahydrate
;
_journal_issue 12
_journal_name_full 'Acta Crystallographica Section C'
_journal_page_first 1494
_journal_page_last 1497
_journal_paper_doi 10.1107/S0108270113031181
_journal_volume 69
_journal_year 2013
_chemical_formula_iupac 'Ca [V (C2 H4 N O2) (O2) O]], 4H2 O'
_chemical_formula_moiety 'C2 H4 N O7 V, Sr 3(H2 O), H2 O'
_chemical_formula_sum 'C2 H12 N O11 Sr V'
_chemical_formula_weight 364.69
_chemical_name_common
;
Calcium glycinatooxidodiperoxidovanadate(V) tetrahydrate
;
_chemical_name_systematic
'Calcium (glycinato-\k^2^<i>N</i>,<i>O</i>)oxidobis(peroxido-\k^2^<i>O</i>,<i>O</i>')vanadate(V) tetrahydrate'
_space_group_IT_number 14
_symmetry_cell_setting monoclinic
_symmetry_space_group_name_Hall '-P 2ybc'
_symmetry_space_group_name_H-M 'P 1 21/c 1'
_atom_sites_solution_hydrogens difmap
_atom_sites_solution_primary direct
_atom_sites_solution_secondary difmap
_audit_creation_method SHELXL-97
_cell_angle_alpha 90.00
_cell_angle_beta 112.818(3)
_cell_angle_gamma 90.00
_cell_formula_units_Z 4
_cell_length_a 10.156(3)
_cell_length_b 8.851(2)
_cell_length_c 12.549(3)
_cell_measurement_reflns_used 3970
_cell_measurement_temperature 93(2)
_cell_measurement_theta_max 30.0348
_cell_measurement_theta_min 2.8980
_cell_volume 1039.8(5)
_computing_cell_refinement 'CrystalClear (Rigaku, 2008)'
_computing_data_collection 'CrystalClear (Rigaku, 2008)'
_computing_data_reduction 'CrystalClear (Rigaku, 2008)'
_computing_molecular_graphics 'ORTEP-3 for Windows (Farrugia, 2012)'
_computing_publication_material 'SHELXL97 (Sheldrick, 2008)'
_computing_structure_refinement 'SHELXL97 (Sheldrick, 2008)'
_computing_structure_solution 'SHELXS97 (Sheldrick, 2008)'
_diffrn_ambient_temperature 93(2)
_diffrn_detector_area_resol_mean 28.5714
_diffrn_measured_fraction_theta_full 0.982
_diffrn_measured_fraction_theta_max 0.982
_diffrn_measurement_device_type 'Rigaku Saturn724+ (4x4 bin mode)'
_diffrn_measurement_method CCD
_diffrn_radiation_monochromator confocal
_diffrn_radiation_source 'fine-focus rotating anode'
_diffrn_radiation_type MoK\a
_diffrn_radiation_wavelength 0.71069
_diffrn_reflns_av_R_equivalents 0.0274
_diffrn_reflns_av_sigmaI/netI 0.0233
_diffrn_reflns_limit_h_max 14
_diffrn_reflns_limit_h_min -13
_diffrn_reflns_limit_k_max 11
_diffrn_reflns_limit_k_min -11
_diffrn_reflns_limit_l_max 17
_diffrn_reflns_limit_l_min -17
_diffrn_reflns_number 9315
_diffrn_reflns_reduction_process 'Lp corrections applied'
_diffrn_reflns_theta_full 30.03
_diffrn_reflns_theta_max 30.03
_diffrn_reflns_theta_min 2.90
_exptl_absorpt_coefficient_mu 6.081
_exptl_absorpt_correction_T_max 0.7323
_exptl_absorpt_correction_T_min 0.5928
_exptl_absorpt_correction_type numerical
_exptl_absorpt_process_details '(CrystalClear; Rigaku, 2008)'
_exptl_crystal_colour yellow
_exptl_crystal_density_diffrn 2.330
_exptl_crystal_density_method 'not measured'
_exptl_crystal_description prism
_exptl_crystal_F_000 720
_exptl_crystal_size_max 0.152
_exptl_crystal_size_mid 0.103
_exptl_crystal_size_min 0.074
_refine_diff_density_max 0.634
_refine_diff_density_min -0.369
_refine_ls_extinction_method none
_refine_ls_goodness_of_fit_ref 1.082
_refine_ls_hydrogen_treatment mixed
_refine_ls_matrix_type full
_refine_ls_number_parameters 199
_refine_ls_number_reflns 2986
_refine_ls_number_restraints 14
_refine_ls_restrained_S_all 1.080
_refine_ls_R_factor_all 0.0212
_refine_ls_R_factor_gt 0.0192
_refine_ls_shift/su_max 0.001
_refine_ls_shift/su_mean 0.000
_refine_ls_structure_factor_coef Fsqd
_refine_ls_weighting_details 'calc w=1/[\s^2^(Fo^2^)+(0.0226P)^2^+0.3748P] where P=(Fo^2^+2Fc^2^)/3'
_refine_ls_weighting_scheme calc
_refine_ls_wR_factor_gt 0.0447
_refine_ls_wR_factor_ref 0.0457
_reflns_number_gt 2793
_reflns_number_total 2986
_reflns_threshold_expression I>2sigma(I)
_cod_data_source_file fg3311.cif
_cod_data_source_block I.Sr
_cod_original_sg_symbol_H-M 'P 21/c'
_cod_database_code 2019292

loop_
_symmetry_equiv_pos_as_xyz
'x, y, z'
'x, -y+1/2, z+1/2'
'-x, -y, -z'
'-x, y-1/2, -z-1/2'

loop_
_atom_site_type_symbol
_atom_site_label
_atom_site_fract_x
_atom_site_fract_y
_atom_site_fract_z
_atom_site_U_iso_or_equiv
_atom_site_adp_type
_atom_site_calc_flag
_atom_site_refinement_flags
_atom_site_occupancy
_atom_site_symmetry_multiplicity
V V1 0.24989(2) 0.49391(3) 0.093694(19) 0.00740(6) Uani d . 1 1
O O1 0.18438(11) 0.66348(11) 0.06781(9) 0.0111(2) Uani d . 1 1
O O2 0.39394(11) 0.54067(12) 0.24614(9) 0.0109(2) Uani d . 1 1
O O3 0.44753(11) 0.53725(12) 0.15195(9) 0.0108(2) Uani d . 1 1
O O4 0.25648(11) 0.43646(12) -0.04923(9) 0.0116(2) Uani d . 1 1
O O5 0.12318(11) 0.38945(12) -0.04052(9) 0.0110(2) Uani d . 1 1
O O6 0.32402(10) 0.25811(12) 0.15772(9) 0.01015(19) Uani d . 1 1
O O7 0.23392(11) 0.03311(11) 0.17740(9) 0.0113(2) Uani d . 1 1
C C1 0.22772(15) 0.17372(16) 0.16760(12) 0.0090(3) Uani d . 1 1
C C2 0.09417(15) 0.25168(17) 0.16661(13) 0.0109(3) Uani d . 1 1
H H1A 0.017(2) 0.225(2) 0.0963(18) 0.016 Uiso d . 1 1
H H1B 0.073(2) 0.215(2) 0.2314(19) 0.016 Uiso d . 1 1
N N1 0.11095(13) 0.41771(15) 0.17087(11) 0.0103(2) Uani d . 1 1
H H2A 0.028(2) 0.459(2) 0.1391(18) 0.015 Uiso d . 1 1
H H2B 0.144(2) 0.453(2) 0.2423(18) 0.015 Uiso d . 1 1
Sr Sr1 0.579673(13) 0.327149(14) 0.307253(10) 0.00733(4) Uani d . 1 1
O O1W 0.43161(13) 0.29344(15) 0.44303(11) 0.0150(2) Uani d D 1 1
H HW1A 0.374(2) 0.226(2) 0.438(2) 0.023 Uiso d PD 0.95(4) 1
H HW1B 0.400(4) 0.374(3) 0.451(4) 0.023 Uiso d PD 0.51(4) 1
H HW1C 0.502(3) 0.274(5) 0.501(2) 0.023 Uiso d PD 0.54(4) 1
O O2W 0.67378(16) 0.30239(15) 0.14350(11) 0.0200(3) Uani d D 1 1
H HW2A 0.707(3) 0.380(2) 0.131(2) 0.030 Uiso d PD 0.94(4) 1
H HW2B 0.591(3) 0.287(6) 0.098(4) 0.030 Uiso d PD 0.43(4) 1
H HW2C 0.718(4) 0.231(3) 0.135(3) 0.030 Uiso d PD 0.63(4) 1
O O3W 0.95799(12) 0.58997(14) 0.61216(10) 0.0156(2) Uani d D 1 1
H HW3A 1.0375(17) 0.564(2) 0.6300(19) 0.023 Uiso d D 1 1
H HW3B 0.945(2) 0.6787(18) 0.590(2) 0.023 Uiso d D 1 1
O O4W 0.70203(13) 0.44509(13) 0.52191(10) 0.0137(2) Uani d D 1 1
H HW4A 0.7823(18) 0.482(2) 0.5422(19) 0.020 Uiso d PD 0.93(4) 1
H HW4B 0.713(5) 0.375(4) 0.567(3) 0.020 Uiso d PD 0.45(4) 1
H HW4C 0.655(3) 0.514(3) 0.533(3) 0.020 Uiso d PD 0.61(4) 1

loop_
_atom_site_aniso_label
_atom_site_aniso_U_11
_atom_site_aniso_U_22
_atom_site_aniso_U_33
_atom_site_aniso_U_12
_atom_site_aniso_U_13
_atom_site_aniso_U_23
V1 0.00699(11) 0.00592(11) 0.00846(10) 0.00008(8) 0.00208(8) 0.00038(8)
O1 0.0091(5) 0.0089(5) 0.0131(5) -0.0002(4) 0.0019(4) 0.0001(4)
O2 0.0109(5) 0.0115(5) 0.0098(4) -0.0001(4) 0.0035(4) -0.0008(4)
O3 0.0094(4) 0.0108(5) 0.0120(5) -0.0008(4) 0.0039(4) -0.0002(4)
O4 0.0111(5) 0.0126(5) 0.0125(5) -0.0027(4) 0.0060(4) -0.0010(4)
O5 0.0090(4) 0.0118(5) 0.0121(5) -0.0023(4) 0.0038(4) -0.0015(4)
O6 0.0087(4) 0.0079(5) 0.0125(5) -0.0003(4) 0.0026(4) 0.0007(4)
O7 0.0115(5) 0.0075(5) 0.0142(5) 0.0004(4) 0.0043(4) 0.0004(4)
C1 0.0085(6) 0.0103(7) 0.0068(5) 0.0011(5) 0.0015(5) -0.0003(5)
C2 0.0109(6) 0.0092(7) 0.0137(6) 0.0012(5) 0.0058(5) 0.0012(5)
N1 0.0108(5) 0.0096(6) 0.0114(5) 0.0022(5) 0.0054(4) 0.0005(4)
Sr1 0.00712(7) 0.00594(7) 0.00846(6) 0.00035(4) 0.00250(5) 0.00048(4)
O1W 0.0154(5) 0.0125(5) 0.0207(6) -0.0001(5) 0.0109(5) 0.0018(4)
O2W 0.0354(8) 0.0102(6) 0.0237(6) -0.0046(5) 0.0214(6) -0.0030(5)
O3W 0.0133(5) 0.0126(5) 0.0211(5) 0.0019(4) 0.0069(4) 0.0031(4)
O4W 0.0148(5) 0.0113(5) 0.0165(5) -0.0013(4) 0.0078(4) -0.0004(4)

loop_
_atom_type_symbol
_atom_type_description
_atom_type_scat_dispersion_real
_atom_type_scat_dispersion_imag
_atom_type_scat_source
V V 0.3005 0.5294 'International Tables Vol C Tables 4.2.6.8 and 6.1.1.4'
Sr Sr -1.5307 3.2498 'International Tables Vol C Tables 4.2.6.8 and 6.1.1.4'
O O 0.0106 0.0060 'International Tables Vol C Tables 4.2.6.8 and 6.1.1.4'
N N 0.0061 0.0033 'International Tables Vol C Tables 4.2.6.8 and 6.1.1.4'
C C 0.0033 0.0016 'International Tables Vol C Tables 4.2.6.8 and 6.1.1.4'
H H 0.0000 0.0000 'International Tables Vol C Tables 4.2.6.8 and 6.1.1.4'

loop_
_geom_angle_atom_site_label_1
_geom_angle_atom_site_label_2
_geom_angle_atom_site_label_3
_geom_angle_site_symmetry_1
_geom_angle_site_symmetry_3
_geom_angle
_geom_angle_publ_flag
O1 V1 O3 . . 100.44(5) n
O1 V1 O4 . . 102.80(5) n
O3 V1 O4 . . 89.92(5) n
O1 V1 O5 . . 100.78(5) n
O3 V1 O5 . . 133.54(5) n
O4 V1 O5 . . 45.13(4) n
O1 V1 O2 . . 95.36(5) n
O3 V1 O2 . . 45.34(4) n
O4 V1 O2 . . 134.34(5) n
O5 V1 O2 . . 163.38(5) n
O1 V1 N1 . . 95.30(5) y
O3 V1 N1 . . 133.38(5) n
O4 V1 N1 . . 128.77(5) n
O5 V1 N1 . . 84.74(5) n
O2 V1 N1 . . 89.91(5) n
O1 V1 O6 . . 168.62(5) y
O3 V1 O6 . . 83.82(4) n
O4 V1 O6 . . 87.67(4) n
O5 V1 O6 . . 83.36(4) n
O2 V1 O6 . . 80.05(4) n
N1 V1 O6 . . 74.40(5) y
V1 O1 Sr1 . 4_666 100.15(5) n
O3 O2 V1 . . 65.21(6) n
O3 O2 Sr1 . . 76.62(6) n
V1 O2 Sr1 . . 108.76(5) n
O3 O2 Sr1 . 4_666 73.42(6) n
V1 O2 Sr1 . 4_666 93.77(4) n
Sr1 O2 Sr1 . 4_666 129.94(4) n
O2 O3 V1 . . 69.45(6) n
O2 O3 Sr1 . . 70.47(6) n
V1 O3 Sr1 . . 107.51(5) n
O2 O3 Sr1 . 4_666 74.22(6) n
V1 O3 Sr1 . 4_666 95.54(4) n
Sr1 O3 Sr1 . 4_666 126.71(4) n
O5 O4 V1 . . 68.33(6) n
O4 O5 V1 . . 66.54(6) n
C1 O6 V1 . . 114.44(9) n
C1 O6 Sr1 . . 130.71(9) n
V1 O6 Sr1 . . 98.07(4) n
C1 O7 Sr1 . 4_656 135.90(9) n
O7 C1 O6 . . 125.59(13) n
O7 C1 C2 . . 117.67(13) n
O6 C1 C2 . . 116.74(12) n
N1 C2 C1 . . 111.20(11) n
N1 C2 H1A . . 108.6(12) n
C1 C2 H1A . . 108.0(12) n
N1 C2 H1B . . 111.2(12) n
C1 C2 H1B . . 109.0(12) n
H1A C2 H1B . . 108.8(17) n
C2 N1 V1 . . 112.95(9) n
C2 N1 H2A . . 109.1(13) n
V1 N1 H2A . . 111.1(13) n
C2 N1 H2B . . 112.2(13) n
V1 N1 H2B . . 107.3(13) n
H2A N1 H2B . . 103.8(18) n
O2 Sr1 O7 . 4_666 86.28(4) n
O2 Sr1 O2W . . 106.24(4) n
O7 Sr1 O2W 4_666 . 68.49(4) n
O2 Sr1 O6 . . 63.15(4) n
O7 Sr1 O6 4_666 . 135.48(3) n
O2W Sr1 O6 . . 88.86(5) n
O2 Sr1 O3 . . 32.92(3) n
O7 Sr1 O3 4_666 . 72.96(4) n
O2W Sr1 O3 . . 73.35(4) n
O6 Sr1 O3 . . 63.79(3) n
O2 Sr1 O3 . 4_656 130.56(4) n
O7 Sr1 O3 4_666 4_656 142.88(3) n
O2W Sr1 O3 . 4_656 99.75(4) n
O6 Sr1 O3 . 4_656 76.35(3) n
O3 Sr1 O3 . 4_656 139.44(2) n
O2 Sr1 O2 . 4_656 139.427(18) n
O7 Sr1 O2 4_666 4_656 123.29(3) n
O2W Sr1 O2 . 4_656 67.39(4) n
O6 Sr1 O2 . 4_656 76.47(3) n
O3 Sr1 O2 . 4_656 123.69(3) n
O3 Sr1 O2 4_656 4_656 32.36(3) n
O2 Sr1 O1W . . 75.20(4) n
O7 Sr1 O1W 4_666 . 127.22(4) n
O2W Sr1 O1W . . 164.12(4) n
O6 Sr1 O1W . . 77.62(4) n
O3 Sr1 O1W . . 107.18(4) n
O3 Sr1 O1W 4_656 . 69.20(4) n
O2 Sr1 O1W 4_656 . 100.91(4) n
O2 Sr1 O4W . . 90.80(4) n
O7 Sr1 O4W 4_666 . 67.18(3) n
O2W Sr1 O4W . . 130.96(4) n
O6 Sr1 O4W . . 138.57(3) n
O3 Sr1 O4W . . 111.59(4) n
O3 Sr1 O4W 4_656 . 102.92(4) n
O2 Sr1 O4W 4_656 . 124.53(3) n
O1W Sr1 O4W . . 64.23(4) n
O2 Sr1 O1 . 4_656 161.04(3) n
O7 Sr1 O1 4_666 4_656 82.89(4) n
O2W Sr1 O1 . 4_656 84.17(4) n
O6 Sr1 O1 . 4_656 134.14(3) n
O3 Sr1 O1 . 4_656 151.61(3) n
O3 Sr1 O1 4_656 4_656 60.49(3) n
O2 Sr1 O1 4_656 4_656 59.02(3) n
O1W Sr1 O1 . 4_656 99.20(4) n
O4W Sr1 O1 . 4_656 70.66(4) n
Sr1 O1W HW1A . . 126.1(17) n
Sr1 O1W HW1B . . 109(3) n
HW1A O1W HW1B . . 110(3) n
Sr1 O1W HW1C . . 95(3) n
HW1A O1W HW1C . . 105(3) n
HW1B O1W HW1C . . 109(4) n
Sr1 O2W HW2A . . 113.2(18) n
Sr1 O2W HW2B . . 89(4) n
HW2A O2W HW2B . . 113(4) n
Sr1 O2W HW2C . . 125(3) n
HW2A O2W HW2C . . 110(3) n
HW2B O2W HW2C . . 104(5) n
HW3A O3W HW3B . . 113(2) n
Sr1 O4W HW4A . . 118.8(16) n
Sr1 O4W HW4B . . 106(3) n
HW4A O4W HW4B . . 103(4) n
Sr1 O4W HW4C . . 112(2) n
HW4A O4W HW4C . . 103(3) n
HW4B O4W HW4C . . 113(4) n

loop_
_geom_bond_atom_site_label_1
_geom_bond_atom_site_label_2
_geom_bond_site_symmetry_2
_geom_bond_distance
_geom_bond_publ_flag
V1 O1 . 1.6227(11) y
V1 O3 . 1.8901(12) y
V1 O4 . 1.8902(11) y
V1 O5 . 1.9147(11) y
V1 O2 . 1.9495(11) y
V1 N1 . 2.1080(13) y
V1 O6 . 2.2581(11) y
O1 Sr1 4_666 2.7176(11) n
O2 O3 . 1.4809(15) n
O2 Sr1 4_666 2.6626(12) n
O3 Sr1 4_666 2.6518(12) n
O4 O5 . 1.4602(14) n
O6 C1 . 1.2743(17) n
O7 C1 . 1.2498(17) n
O7 Sr1 4_656 2.5810(11) n
C1 C2 . 1.518(2) n
C2 N1 . 1.478(2) n
C2 H1A . 0.96(2) n
C2 H1B . 0.97(2) n
N1 H2A . 0.86(2) n
N1 H2B . 0.88(2) n
Sr1 O2 . 2.5683(11) y
Sr1 O3 . 2.6511(11) y
Sr1 O6 . 2.6186(12) y
Sr1 O7 4_666 2.5810(11) y
Sr1 O2W . 2.5899(13) y
Sr1 O3 4_656 2.6518(12) y
Sr1 O2 4_656 2.6626(12) y
Sr1 O1W . 2.6908(13) y
Sr1 O4W . 2.7007(12) y
Sr1 O1 4_656 2.7175(11) y
O1W HW1A . 0.817(16) n
O1W HW1B . 0.809(19) n
O1W HW1C . 0.816(19) n
O2W HW2A . 0.807(17) n
O2W HW2B . 0.82(2) n
O2W HW2C . 0.810(19) n
O3W HW3A . 0.784(15) n
O3W HW3B . 0.825(15) n
O4W HW4A . 0.822(16) n
O4W HW4B . 0.818(19) n
O4W HW4C . 0.816(18) n

loop_
_geom_hbond_atom_site_label_D
_geom_hbond_atom_site_label_H
_geom_hbond_atom_site_label_A
_geom_hbond_site_symmetry_A
_geom_hbond_distance_DH
_geom_hbond_distance_HA
_geom_hbond_distance_DA
_geom_hbond_angle_DHA
N1 H2A O5 3_565 0.86(2) 2.05(2) 2.8682(17) 157.8(18)
O1W HW1A O4 2 0.817(16) 1.919(17) 2.7291(17) 171(2)
O2W HW2A O4 3_665 0.807(17) 2.031(18) 2.8097(17) 162(2)
O4W HW4A O3W . 0.822(16) 1.911(16) 2.7205(17) 168(2)
O1W HW1B O4W 3_666 0.809(19) 2.00(2) 2.8026(18) 171(4)
O2W HW2B O1W 2_554 0.82(2) 2.11(3) 2.881(2) 155(5)
O3W HW3B O5 4_666 0.825(15) 2.003(16) 2.8177(17) 169(2)
O4W HW4B O2W 2 0.818(19) 1.96(2) 2.7473(18) 161(5)
O1W HW1C O2W 2 0.816(19) 2.07(2) 2.881(2) 173(4)
O2W HW2C O4W 2_554 0.810(19) 2.07(3) 2.7473(18) 141(4)
O4W HW4C O1W 3_666 0.816(18) 1.995(19) 2.8026(18) 170(3)
